data_2239297
loop_
_publ_author_name
'Zhang, Yanpeng'
'Zhang, Can'
'Xia, Ai-Bao'

_publ_section_title
;
 2-[1-(4-Bromophenyl)-2-nitroethyl]hexanoic acid
;
_journal_issue 5
_journal_name_full 'Acta Crystallographica Section E'
_journal_page_first o518
_journal_paper_doi 10.1107/S1600536814006941
_journal_volume 70
_journal_year 2014
_chemical_formula_iupac 'C14 H18 Br N O4'
_chemical_formula_moiety 'C14 H18 Br N O4'
_chemical_formula_sum 'C14 H18 Br N O4'
_chemical_formula_weight 344.20
_chemical_name_systematic
;
2-[1-(4-Bromophenyl)-2-nitroethyl]hexanoic acid
;
_space_group_crystal_system triclinic
_space_group_IT_number 2
_space_group_name_Hall '-P 1'
_space_group_name_H-M_alt 'P -1'
_symmetry_space_group_name_Hall '-P 1'
_symmetry_space_group_name_H-M 'P -1'
_atom_sites_solution_hydrogens geom
_audit_creation_method SHELXL-2013
_cell_angle_alpha 107.882(3)
_cell_angle_beta 93.156(3)
_cell_angle_gamma 101.555(3)
_cell_formula_units_Z 2
_cell_length_a 7.2825(11)
_cell_length_b 8.7850(13)
_cell_length_c 13.026(2)
_cell_measurement_reflns_used 1805
_cell_measurement_temperature 140(2)
_cell_measurement_theta_max 26.99
_cell_measurement_theta_min 2.50
_cell_volume 770.9(2)
_computing_cell_refinement 'SAINT (Bruker, 2004)'
_computing_data_collection 'APEX2 (Bruker, 2004)'
_computing_data_reduction 'SAINT (Bruker, 2004)'
_computing_molecular_graphics 'SHELXTL (Sheldrick, 2008)'
_computing_publication_material 'SHELXTL (Sheldrick, 2008)'
_computing_structure_refinement 'SHELXL2013 (Sheldrick, 2008)'
_computing_structure_solution 'SHELXS97 (Sheldrick, 2008)'
_diffrn_ambient_temperature 140(2)
_diffrn_measured_fraction_theta_full 0.999
_diffrn_measured_fraction_theta_max 0.986
_diffrn_measurement_device_type 'Bruker APEXII CCD'
_diffrn_measurement_method '\f and \w scans'
_diffrn_radiation_type MoK\a
_diffrn_radiation_wavelength 0.71073
_diffrn_reflns_av_R_equivalents 0.0264
_diffrn_reflns_limit_h_max 10
_diffrn_reflns_limit_h_min -7
_diffrn_reflns_limit_k_max 11
_diffrn_reflns_limit_k_min -12
_diffrn_reflns_limit_l_max 18
_diffrn_reflns_limit_l_min -18
_diffrn_reflns_number 7818
_diffrn_reflns_theta_full 25.242
_diffrn_reflns_theta_max 30.683
_diffrn_reflns_theta_min 1.656
_exptl_absorpt_coefficient_mu 2.678
_exptl_absorpt_correction_T_max 0.7461
_exptl_absorpt_correction_T_min 0.5098
_exptl_absorpt_correction_type multi-scan
_exptl_absorpt_process_details '(SADABS; Bruker, 2004)'
_exptl_crystal_colour colourless
_exptl_crystal_density_diffrn 1.483
_exptl_crystal_description block
_exptl_crystal_F_000 352
_exptl_crystal_size_max 0.250
_exptl_crystal_size_mid 0.200
_exptl_crystal_size_min 0.150
_refine_diff_density_max 0.769
_refine_diff_density_min -0.571
_refine_ls_extinction_method none
_refine_ls_goodness_of_fit_ref 0.985
_refine_ls_hydrogen_treatment constr
_refine_ls_matrix_type full
_refine_ls_number_parameters 182
_refine_ls_number_reflns 4717
_refine_ls_number_restraints 0
_refine_ls_restrained_S_all 0.985
_refine_ls_R_factor_all 0.0836
_refine_ls_R_factor_gt 0.0446
_refine_ls_shift/su_max 0.005
_refine_ls_shift/su_mean 0.001
_refine_ls_structure_factor_coef Fsqd
_refine_ls_weighting_details 'w=1/[\s^2^(Fo^2^)+(0.0579P)^2^] where P=(Fo^2^+2Fc^2^)/3'
_refine_ls_weighting_scheme calc
_refine_ls_wR_factor_gt 0.0994
_refine_ls_wR_factor_ref 0.1134
_reflns_number_gt 3078
_reflns_number_total 4717
_reflns_threshold_expression I>2\s(I)
_cod_data_source_file fj2666sup1.cif
_cod_data_source_block I
_cod_database_code 2239297
_cod_database_fobs_code 2239297
_shelx_space_group_comment
;
The symmetry employed for this shelxl refinement is uniquely defined
by the following loop, which should always be used as a source of
symmetry information in preference to the above space-group names.
They are only intended as comments.
;
_shelx_estimated_absorpt_t_min 0.554
_shelx_estimated_absorpt_t_max 0.689
_shelxl_version_number .2013

loop_
_space_group_symop_operation_xyz
'x, y, z'
'-x, -y, -z'

loop_
_atom_site_type_symbol
_atom_site_label
_atom_site_fract_x
_atom_site_fract_y
_atom_site_fract_z
_atom_site_U_iso_or_equiv
_atom_site_adp_type
_atom_site_calc_flag
_atom_site_occupancy
Br Br1 0.43884(4) 0.25204(4) 1.00399(2) 0.04824(13) Uani d 1
N N1 -0.2878(3) -0.0037(2) 0.57284(16) 0.0281(4) Uani d 1
O O1 -0.2159(3) -0.1173(2) 0.53116(18) 0.0503(5) Uani d 1
O O2 -0.4281(3) -0.0168(2) 0.61913(17) 0.0433(5) Uani d 1
O O3 -0.2581(2) 0.5058(2) 0.50126(13) 0.0309(4) Uani d 1
H H3A -0.3560 0.5143 0.4683 0.046 Uiso calc 1
O O4 -0.4590(2) 0.4623(2) 0.61743(15) 0.0363(4) Uani d 1
C C1 -0.2028(3) 0.1613(3) 0.56541(18) 0.0239(5) Uani d 1
H H1A -0.2850 0.1860 0.5125 0.029 Uiso calc 1
H H1B -0.0781 0.1604 0.5389 0.029 Uiso calc 1
C C2 -0.1790(3) 0.2947(3) 0.67608(17) 0.0211(4) Uani d 1
H H2 -0.3015 0.2804 0.7070 0.025 Uiso calc 1
C C3 -0.1361(3) 0.4661(3) 0.66194(17) 0.0222(4) Uani d 1
H H3 -0.0170 0.4809 0.6278 0.027 Uiso calc 1
C C4 -0.2969(3) 0.4783(3) 0.58874(18) 0.0232(5) Uani d 1
C C5 -0.1128(4) 0.6028(3) 0.77204(18) 0.0271(5) Uani d 1
H H5A -0.2300 0.5861 0.8062 0.033 Uiso calc 1
H H5B -0.0086 0.5936 0.8202 0.033 Uiso calc 1
C C6 -0.0709(4) 0.7759(3) 0.7638(2) 0.0340(6) Uani d 1
H H6A -0.1778 0.7865 0.7182 0.041 Uiso calc 1
H H6B -0.0629 0.8560 0.8374 0.041 Uiso calc 1
C C7 0.1105(4) 0.8203(3) 0.7162(2) 0.0393(6) Uani d 1
H H7A 0.1270 0.9341 0.7145 0.047 Uiso calc 1
H H7B 0.0984 0.7465 0.6403 0.047 Uiso calc 1
C C8 0.2860(5) 0.8075(4) 0.7796(3) 0.0547(8) Uani d 1
H H8A 0.2911 0.8700 0.8567 0.082 Uiso calc 1
H H8B 0.3990 0.8524 0.7513 0.082 Uiso calc 1
H H8C 0.2806 0.6920 0.7714 0.082 Uiso calc 1
C C9 -0.0284(3) 0.2792(3) 0.75450(17) 0.0208(4) Uani d 1
C C10 0.1607(3) 0.3049(3) 0.73681(19) 0.0262(5) Uani d 1
H H10 0.1946 0.3273 0.6727 0.031 Uiso calc 1
C C11 0.2991(3) 0.2982(3) 0.8106(2) 0.0305(5) Uani d 1
H H11 0.4278 0.3183 0.7984 0.037 Uiso calc 1
C C12 0.2485(4) 0.2619(3) 0.90266(19) 0.0305(5) Uani d 1
C C13 0.0628(4) 0.2332(3) 0.92160(19) 0.0304(5) Uani d 1
H H13 0.0295 0.2076 0.9848 0.036 Uiso calc 1
C C14 -0.0752(3) 0.2422(3) 0.84734(18) 0.0260(5) Uani d 1
H H14 -0.2036 0.2226 0.8602 0.031 Uiso calc 1

loop_
_atom_site_aniso_label
_atom_site_aniso_U_11
_atom_site_aniso_U_22
_atom_site_aniso_U_33
_atom_site_aniso_U_12
_atom_site_aniso_U_13
_atom_site_aniso_U_23
Br1 0.04362(18) 0.0746(2) 0.02979(15) 0.03115(16) -0.00597(11) 0.01222(14)
N1 0.0289(11) 0.0264(11) 0.0266(10) 0.0030(9) -0.0045(8) 0.0088(8)
O1 0.0634(14) 0.0274(11) 0.0616(14) 0.0184(10) 0.0132(11) 0.0107(9)
O2 0.0374(11) 0.0417(11) 0.0495(12) -0.0013(9) 0.0085(9) 0.0192(9)
O3 0.0297(9) 0.0443(10) 0.0287(9) 0.0175(8) 0.0073(7) 0.0199(8)
O4 0.0251(9) 0.0576(12) 0.0373(10) 0.0159(8) 0.0081(7) 0.0263(9)
C1 0.0245(11) 0.0237(12) 0.0240(11) 0.0047(9) 0.0021(9) 0.0092(9)
C2 0.0201(10) 0.0251(12) 0.0200(10) 0.0068(9) 0.0023(8) 0.0089(9)
C3 0.0220(10) 0.0262(12) 0.0214(10) 0.0085(9) 0.0019(8) 0.0104(9)
C4 0.0272(11) 0.0216(12) 0.0227(11) 0.0098(9) 0.0024(9) 0.0075(9)
C5 0.0350(13) 0.0258(12) 0.0227(11) 0.0098(10) 0.0049(10) 0.0090(9)
C6 0.0533(17) 0.0231(12) 0.0267(12) 0.0128(11) 0.0001(11) 0.0077(10)
C7 0.0575(18) 0.0270(14) 0.0333(14) 0.0037(12) 0.0011(13) 0.0140(11)
C8 0.0475(18) 0.055(2) 0.060(2) -0.0039(15) -0.0035(16) 0.0280(17)
C9 0.0225(10) 0.0198(11) 0.0209(10) 0.0072(8) 0.0014(8) 0.0065(8)
C10 0.0244(11) 0.0332(13) 0.0236(11) 0.0080(10) 0.0051(9) 0.0117(10)
C11 0.0212(11) 0.0392(14) 0.0325(13) 0.0111(10) 0.0038(9) 0.0112(11)
C12 0.0318(12) 0.0360(14) 0.0235(11) 0.0162(10) -0.0033(9) 0.0050(10)
C13 0.0375(14) 0.0368(14) 0.0222(11) 0.0143(11) 0.0039(10) 0.0136(10)
C14 0.0254(11) 0.0322(13) 0.0243(11) 0.0091(10) 0.0062(9) 0.0124(10)

loop_
_atom_type_symbol
_atom_type_description
_atom_type_scat_dispersion_real
_atom_type_scat_dispersion_imag
_atom_type_scat_source
C C 0.0033 0.0016 'International Tables Vol C Tables 4.2.6.8 and 6.1.1.4'
H H 0.0000 0.0000 'International Tables Vol C Tables 4.2.6.8 and 6.1.1.4'
N N 0.0061 0.0033 'International Tables Vol C Tables 4.2.6.8 and 6.1.1.4'
O O 0.0106 0.0060 'International Tables Vol C Tables 4.2.6.8 and 6.1.1.4'
Br Br -0.2901 2.4595 'International Tables Vol C Tables 4.2.6.8 and 6.1.1.4'

loop_
_geom_angle_atom_site_label_1
_geom_angle_atom_site_label_2
_geom_angle_atom_site_label_3
_geom_angle
O1 N1 O2 123.8(2)
O1 N1 C1 118.5(2)
O2 N1 C1 117.7(2)
C4 O3 H3A 109.5
N1 C1 C2 110.98(18)
N1 C1 H1A 109.4
C2 C1 H1A 109.4
N1 C1 H1B 109.4
C2 C1 H1B 109.4
H1A C1 H1B 108.0
C9 C2 C1 111.47(17)
C9 C2 C3 111.60(17)
C1 C2 C3 109.94(17)
C9 C2 H2 107.9
C1 C2 H2 107.9
C3 C2 H2 107.9
C4 C3 C5 108.96(17)
C4 C3 C2 109.26(18)
C5 C3 C2 111.06(17)
C4 C3 H3 109.2
C5 C3 H3 109.2
C2 C3 H3 109.2
O4 C4 O3 123.8(2)
O4 C4 C3 118.8(2)
O3 C4 C3 117.3(2)
C6 C5 C3 113.78(19)
C6 C5 H5A 108.8
C3 C5 H5A 108.8
C6 C5 H5B 108.8
C3 C5 H5B 108.8
H5A C5 H5B 107.7
C7 C6 C5 114.3(2)
C7 C6 H6A 108.7
C5 C6 H6A 108.7
C7 C6 H6B 108.7
C5 C6 H6B 108.7
H6A C6 H6B 107.6
C6 C7 C8 113.6(2)
C6 C7 H7A 108.9
C8 C7 H7A 108.9
C6 C7 H7B 108.9
C8 C7 H7B 108.9
H7A C7 H7B 107.7
C7 C8 H8A 109.5
C7 C8 H8B 109.5
H8A C8 H8B 109.5
C7 C8 H8C 109.5
H8A C8 H8C 109.5
H8B C8 H8C 109.5
C14 C9 C10 118.4(2)
C14 C9 C2 120.5(2)
C10 C9 C2 121.08(19)
C11 C10 C9 121.2(2)
C11 C10 H10 119.4
C9 C10 H10 119.4
C10 C11 C12 119.2(2)
C10 C11 H11 120.4
C12 C11 H11 120.4
C13 C12 C11 121.0(2)
C13 C12 Br1 119.74(19)
C11 C12 Br1 119.22(19)
C12 C13 C14 119.3(2)
C12 C13 H13 120.4
C14 C13 H13 120.4
C13 C14 C9 120.9(2)
C13 C14 H14 119.5
C9 C14 H14 119.5

loop_
_geom_bond_atom_site_label_1
_geom_bond_atom_site_label_2
_geom_bond_distance
Br1 C12 1.894(2)
N1 O1 1.213(3)
N1 O2 1.218(3)
N1 C1 1.492(3)
O3 C4 1.270(3)
O3 H3A 0.8400
O4 C4 1.252(3)
C1 C2 1.528(3)
C1 H1A 0.9900
C1 H1B 0.9900
C2 C9 1.512(3)
C2 C3 1.545(3)
C2 H2 1.0000
C3 C4 1.511(3)
C3 C5 1.537(3)
C3 H3 1.0000
C5 C6 1.528(3)
C5 H5A 0.9900
C5 H5B 0.9900
C6 C7 1.521(4)
C6 H6A 0.9900
C6 H6B 0.9900
C7 C8 1.525(4)
C7 H7A 0.9900
C7 H7B 0.9900
C8 H8A 0.9800
C8 H8B 0.9800
C8 H8C 0.9800
C9 C14 1.388(3)
C9 C10 1.394(3)
C10 C11 1.377(3)
C10 H10 0.9500
C11 C12 1.383(3)
C11 H11 0.9500
C12 C13 1.375(4)
C13 C14 1.387(3)
C13 H13 0.9500
C14 H14 0.9500

loop_
_geom_hbond_atom_site_label_D
_geom_hbond_atom_site_label_H
_geom_hbond_atom_site_label_A
_geom_hbond_site_symmetry_A
_geom_hbond_distance_DH
_geom_hbond_distance_HA
_geom_hbond_distance_DA
_geom_hbond_angle_DHA
C1 H1B O1 2_556 0.990 2.427 3.410(3) 172
C1 H1A O2 2_456 0.989 2.512 3.265(3) 133
C3 H3 O3 2_566 1.000 2.693 3.679(3) 169
C8 H8B O2 1_665 0.980 2.597 3.501(4) 153
O3 H3A O4 2_466 0.840 1.786 2.619(2) 171

loop_
_geom_torsion_atom_site_label_1
_geom_torsion_atom_site_label_2
_geom_torsion_atom_site_label_3
_geom_torsion_atom_site_label_4
_geom_torsion
O1 N1 C1 C2 -132.7(2)
O2 N1 C1 C2 48.5(3)
N1 C1 C2 C9 69.0(2)
N1 C1 C2 C3 -166.69(17)
C9 C2 C3 C4 -176.36(17)
C1 C2 C3 C4 59.4(2)
C9 C2 C3 C5 -56.1(2)
C1 C2 C3 C5 179.63(18)
C5 C3 C4 O4 -61.1(3)
C2 C3 C4 O4 60.4(3)
C5 C3 C4 O3 118.3(2)
C2 C3 C4 O3 -120.2(2)
C4 C3 C5 C6 -59.3(3)
C2 C3 C5 C6 -179.7(2)
C3 C5 C6 C7 -60.6(3)
C5 C6 C7 C8 -58.1(3)
C1 C2 C9 C14 -115.2(2)
C3 C2 C9 C14 121.5(2)
C1 C2 C9 C10 66.1(3)
C3 C2 C9 C10 -57.2(3)
C14 C9 C10 C11 -1.7(3)
C2 C9 C10 C11 177.0(2)
C9 C10 C11 C12 1.4(4)
C10 C11 C12 C13 -0.3(4)
C10 C11 C12 Br1 179.80(18)
C11 C12 C13 C14 -0.5(4)
Br1 C12 C13 C14 179.44(18)
C12 C13 C14 C9 0.1(4)
C10 C9 C14 C13 0.9(3)
C2 C9 C14 C13 -177.8(2)
